data_4110632
loop_
_publ_author_name
'Stephanie M. Ng'
'Scott J. Bader'
'Marc L. Snapper'

_publ_section_title
;
 Solvent-Controlled Intramolecular [2 + 2] Photocycloadditions of
 \a-Substituted Enones
;
_journal_name_full 'Journal of the American Chemical Society'
_journal_page_first 7315
_journal_page_last 7319
_journal_paper_doi 10.1021/ja060968g
_journal_volume 128
_journal_year 2006
_chemical_formula_moiety 'C18 H18 Br O3'
_chemical_formula_sum 'C18 H18 Br O3'
_chemical_formula_weight 363.24
_space_group_IT_number 14
_symmetry_cell_setting monoclinic
_symmetry_Int_Tables_number 14
_symmetry_space_group_name_Hall '-P 2ybc'
_symmetry_space_group_name_H-M 'P 1 21/c 1'
_atom_sites_solution_hydrogens geom
_atom_sites_solution_primary direct
_atom_sites_solution_secondary difmap
_audit_creation_method SHELXL-97
_cell_angle_alpha 90.00
_cell_angle_beta 106.377(5)
_cell_angle_gamma 90.00
_cell_formula_units_Z 8
_cell_length_a 22.515(6)
_cell_length_b 11.347(3)
_cell_length_c 12.840(3)
_cell_measurement_temperature 193(2)
_cell_volume 3147.2(14)
_computing_cell_refinement 'Bruker SMART'
_computing_data_collection 'Bruker SMART'
_computing_data_reduction 'Bruker SAINT'
_computing_molecular_graphics 'Bruker SHELXTL'
_computing_publication_material 'Bruker SHELXTL'
_computing_structure_refinement 'SHELXL-97 (Sheldrick, 1997)'
_computing_structure_solution 'SHELXS-97 (Sheldrick, 1990)'
_diffrn_ambient_temperature 193(2)
_diffrn_measured_fraction_theta_full 0.997
_diffrn_measured_fraction_theta_max 0.997
_diffrn_measurement_device_type 'CCD area detector'
_diffrn_measurement_method 'phi and omega scans'
_diffrn_radiation_monochromator graphite
_diffrn_radiation_probe x-ray
_diffrn_radiation_type MoK\a
_diffrn_radiation_wavelength 0.71073
_diffrn_reflns_av_R_equivalents 0.0295
_diffrn_reflns_av_sigmaI/netI 0.0406
_diffrn_reflns_limit_h_max 30
_diffrn_reflns_limit_h_min -29
_diffrn_reflns_limit_k_max 15
_diffrn_reflns_limit_k_min -12
_diffrn_reflns_limit_l_max 14
_diffrn_reflns_limit_l_min -17
_diffrn_reflns_number 22604
_diffrn_reflns_theta_full 28.30
_diffrn_reflns_theta_max 28.30
_diffrn_reflns_theta_min 0.94
_diffrn_source 'normal-focus sealed tube'
_exptl_absorpt_coefficient_mu 2.622
_exptl_absorpt_correction_type none
_exptl_crystal_colour colorless
_exptl_crystal_density_diffrn 1.533
_exptl_crystal_density_meas 0
_exptl_crystal_description block
_exptl_crystal_F_000 1488
_exptl_crystal_size_max 0.14
_exptl_crystal_size_mid 0.08
_exptl_crystal_size_min 0.08
_refine_diff_density_max 0.934
_refine_diff_density_min -0.714
_refine_diff_density_rms 0.096
_refine_ls_extinction_method none
_refine_ls_goodness_of_fit_ref 1.139
_refine_ls_hydrogen_treatment constr
_refine_ls_matrix_type full
_refine_ls_number_parameters 397
_refine_ls_number_reflns 7794
_refine_ls_number_restraints 0
_refine_ls_restrained_S_all 1.139
_refine_ls_R_factor_all 0.0927
_refine_ls_R_factor_gt 0.0683
_refine_ls_shift/su_max 0.047
_refine_ls_shift/su_mean 0.004
_refine_ls_structure_factor_coef Fsqd
_refine_ls_weighting_details 'calc w=1/[\s^2^(Fo^2^)+(0.0395P)^2^+12.6325P] where P=(Fo^2^+2Fc^2^)/3'
_refine_ls_weighting_scheme calc
_refine_ls_wR_factor_gt 0.1623
_refine_ls_wR_factor_ref 0.1725
_reflns_number_gt 5728
_reflns_number_total 7794
_reflns_threshold_expression >2sigma(I)
_cod_data_source_file ja060968gsi20060412_015329.cif
_cod_data_source_block mls104
_cod_original_cell_volume 3147.4(14)
_cod_original_sg_symbol_H-M 'P 21/c'
_cod_database_code 4110632

loop_
_symmetry_equiv_pos_as_xyz
'x, y, z'
'-x, y+1/2, -z+1/2'
'-x, -y, -z'
'x, -y-1/2, z-1/2'

loop_
_atom_site_label
_atom_site_type_symbol
_atom_site_fract_x
_atom_site_fract_y
_atom_site_fract_z
_atom_site_U_iso_or_equiv
_atom_site_adp_type
_atom_site_occupancy
_atom_site_symmetry_multiplicity
_atom_site_calc_flag
_atom_site_refinement_flags
Br1 Br 0.35178(3) 0.25927(5) 0.47361(4) 0.04702(16) Uani 1 1 d .
O1A O 0.54369(15) 0.1867(3) 0.9757(3) 0.0356(7) Uani 1 1 d .
C3 C 0.6435(2) 0.2265(4) 1.1218(3) 0.0283(9) Uani 1 1 d .
C4 C 0.4078(2) 0.2708(4) 0.6150(4) 0.0321(10) Uani 1 1 d .
O4 O 0.54395(18) 0.3839(3) 0.9834(3) 0.0489(9) Uani 1 1 d .
C6 C 0.4847(2) 0.1837(4) 0.7604(4) 0.0323(10) Uani 1 1 d .
H6 H 0.5103 0.1185 0.7903 0.039 Uiso 1 1 calc R
C7 C 0.4872(2) 0.2858(4) 0.8211(4) 0.0300(9) Uani 1 1 d .
C8 C 0.4497(2) 0.3818(4) 0.7773(4) 0.0356(10) Uani 1 1 d .
H8 H 0.4517 0.4518 0.8187 0.043 Uiso 1 1 calc R
O5 O 0.6238(2) 0.3607(4) 1.2490(3) 0.0573(11) Uani 1 1 d .
C10 C 0.5771(2) 0.1782(4) 1.0902(4) 0.0332(10) Uani 1 1 d .
H10 H 0.5529 0.2177 1.1346 0.040 Uiso 1 1 calc R
C11 C 0.4098(2) 0.3751(4) 0.6740(4) 0.0365(10) Uani 1 1 d .
H11 H 0.3841 0.4400 0.6434 0.044 Uiso 1 1 calc R
C12 C 0.5280(2) 0.2942(4) 0.9353(4) 0.0324(10) Uani 1 1 d .
C13 C 0.4447(2) 0.1765(4) 0.6562(4) 0.0328(10) Uani 1 1 d .
H13 H 0.4431 0.1071 0.6142 0.039 Uiso 1 1 calc R
C14 C 0.6483(2) 0.3462(5) 1.1765(4) 0.0425(12) Uani 1 1 d .
C15 C 0.6821(2) 0.1316(5) 1.1997(4) 0.0390(11) Uani 1 1 d .
H15 H 0.7106 0.1649 1.2677 0.047 Uiso 1 1 calc R
C16 C 0.5821(3) 0.0462(5) 1.1153(5) 0.0472(13) Uani 1 1 d .
H16A H 0.5913 0.0010 1.0558 0.057 Uiso 1 1 calc R
H16B H 0.5435 0.0156 1.1280 0.057 Uiso 1 1 calc R
C17 C 0.6366(3) 0.0410(5) 1.2197(5) 0.0500(14) Uani 1 1 d .
H17A H 0.6229 0.0622 1.2842 0.060 Uiso 1 1 calc R
H17B H 0.6553 -0.0386 1.2304 0.060 Uiso 1 1 calc R
C18 C 0.6804(3) 0.2035(6) 1.0386(4) 0.0505(14) Uani 1 1 d .
H18 H 0.6531 0.1729 0.9683 0.061 Uiso 1 1 calc R
C19 C 0.6854(4) 0.4396(6) 1.1461(6) 0.071(2) Uani 1 1 d .
H19 H 0.6765 0.5213 1.1482 0.085 Uiso 1 1 calc R
C20 C 0.7370(5) 0.3930(11) 1.1126(9) 0.135(5) Uani 1 1 d .
H20A H 0.7660 0.3539 1.1757 0.162 Uiso 1 1 calc R
H20B H 0.7594 0.4595 1.0909 0.162 Uiso 1 1 calc R
C21 C 0.7193(4) 0.3069(9) 1.0209(6) 0.092(3) Uani 1 1 d .
H21A H 0.7576 0.2758 1.0076 0.110 Uiso 1 1 calc R
H21B H 0.6961 0.3494 0.9546 0.110 Uiso 1 1 calc R
Br2 Br 1.14316(3) 0.74936(5) 0.11326(5) 0.05035(17) Uani 1 1 d .
O2A O 0.95166(16) 0.6806(3) 0.4260(3) 0.0372(8) Uani 1 1 d .
C24 C 1.0102(2) 0.7807(4) 0.3300(4) 0.0313(9) Uani 1 1 d .
C25 C 0.8525(2) 0.7075(4) 0.4773(4) 0.0347(10) Uani 1 1 d .
C26 C 1.0091(2) 0.6809(4) 0.2669(4) 0.0340(10) Uani 1 1 d .
H26 H 0.9814 0.6183 0.2688 0.041 Uiso 1 1 calc R
O3 O 0.95743(19) 0.8784(3) 0.4438(3) 0.0488(9) Uani 1 1 d .
C28 C 0.9697(2) 0.7891(4) 0.4055(4) 0.0340(10) Uani 1 1 d .
C29 C 1.0884(2) 0.7650(4) 0.2015(4) 0.0354(10) Uani 1 1 d .
C30 C 0.9208(2) 0.6716(4) 0.5103(4) 0.0329(10) Uani 1 1 d .
H30 H 0.9439 0.7187 0.5749 0.039 Uiso 1 1 calc R
C31 C 1.0498(2) 0.8736(4) 0.3269(4) 0.0372(11) Uani 1 1 d .
H31 H 1.0498 0.9423 0.3692 0.045 Uiso 1 1 calc R
O1 O 0.8615(2) 0.8625(4) 0.6031(4) 0.0663(13) Uani 1 1 d .
C33 C 1.0895(2) 0.8656(4) 0.2617(5) 0.0403(11) Uani 1 1 d .
H33 H 1.1168 0.9285 0.2588 0.048 Uiso 1 1 calc R
C34 C 1.0482(2) 0.6726(4) 0.2013(4) 0.0365(10) Uani 1 1 d .
H34 H 1.0475 0.6051 0.1572 0.044 Uiso 1 1 calc R
C35 C 0.8206(2) 0.6129(4) 0.5317(4) 0.0374(11) Uani 1 1 d .
H35 H 0.7940 0.6473 0.5746 0.045 Uiso 1 1 calc R
C36 C 0.7840(3) 0.5680(5) 0.4200(5) 0.0482(13) Uani 1 1 d .
H36A H 0.7387 0.5776 0.4052 0.058 Uiso 1 1 calc R
H36B H 0.7945 0.4860 0.4055 0.058 Uiso 1 1 calc R
C37 C 0.8424(3) 0.8327(5) 0.5076(5) 0.0458(13) Uani 1 1 d .
C38 C 0.8719(2) 0.5323(5) 0.5982(5) 0.0454(13) Uani 1 1 d .
H38A H 0.8871 0.5600 0.6743 0.054 Uiso 1 1 calc R
H38B H 0.8570 0.4502 0.5979 0.054 Uiso 1 1 calc R
C39 C 0.9227(2) 0.5411(5) 0.5408(5) 0.0417(12) Uani 1 1 d .
H39A H 0.9135 0.4903 0.4756 0.050 Uiso 1 1 calc R
H39B H 0.9636 0.5190 0.5900 0.050 Uiso 1 1 calc R
C40 C 0.8136(2) 0.6603(5) 0.3640(4) 0.0451(13) Uani 1 1 d .
H40 H 0.8403 0.6235 0.3227 0.054 Uiso 1 1 calc R
C47 C 0.7968(4) 0.8700(8) 0.3082(7) 0.088(3) Uani 1 1 d .
H47 H 0.8062 0.9124 0.2510 0.106 Uiso 1 1 calc R
C48 C 0.8084(4) 0.9156(6) 0.4204(7) 0.074(2) Uani 1 1 d .
H48A H 0.7681 0.9351 0.4330 0.089 Uiso 1 1 calc R
H48B H 0.8324 0.9896 0.4268 0.089 Uiso 1 1 calc R
C45 C 0.7139(3) 0.1027(6) 1.1122(5) 0.0612(17) Uani 1 1 d .
H45A H 0.7032 0.0237 1.0797 0.073 Uiso 1 1 calc R
H45B H 0.7594 0.1130 1.1370 0.073 Uiso 1 1 calc R
C46 C 0.7690(3) 0.7509(8) 0.2955(6) 0.082(3) Uani 1 1 d .
H46A H 0.7582 0.7274 0.2182 0.098 Uiso 1 1 calc R
H46B H 0.7304 0.7523 0.3180 0.098 Uiso 1 1 calc R

loop_
_atom_site_aniso_label
_atom_site_aniso_U_11
_atom_site_aniso_U_22
_atom_site_aniso_U_33
_atom_site_aniso_U_23
_atom_site_aniso_U_13
_atom_site_aniso_U_12
Br1 0.0506(3) 0.0398(3) 0.0384(3) -0.0016(2) -0.0075(2) 0.0005(2)
O1A 0.0368(18) 0.0314(17) 0.0334(17) -0.0013(13) 0.0015(14) -0.0011(14)
C3 0.030(2) 0.030(2) 0.026(2) 0.0016(16) 0.0097(17) 0.0034(17)
C4 0.026(2) 0.036(2) 0.030(2) 0.0043(18) 0.0005(17) -0.0071(18)
O4 0.057(2) 0.035(2) 0.044(2) -0.0033(16) -0.0037(18) 0.0048(17)
C6 0.028(2) 0.028(2) 0.040(3) 0.0060(19) 0.0083(19) 0.0035(18)
C7 0.025(2) 0.031(2) 0.034(2) 0.0041(18) 0.0076(17) -0.0008(17)
C8 0.035(3) 0.027(2) 0.042(3) -0.0008(19) 0.008(2) 0.0024(19)
O5 0.070(3) 0.051(2) 0.047(2) -0.0156(19) 0.012(2) 0.011(2)
C10 0.030(2) 0.038(3) 0.032(2) 0.0037(19) 0.0083(18) 0.0035(19)
C11 0.033(2) 0.031(2) 0.041(3) 0.002(2) 0.004(2) 0.0051(19)
C12 0.029(2) 0.030(2) 0.038(2) 0.0009(19) 0.0092(19) 0.0035(18)
C13 0.035(2) 0.028(2) 0.036(2) 0.0005(18) 0.0114(19) -0.0008(18)
C14 0.043(3) 0.034(3) 0.042(3) 0.006(2) -0.002(2) 0.003(2)
C15 0.035(3) 0.043(3) 0.036(3) 0.000(2) 0.004(2) 0.009(2)
C16 0.048(3) 0.045(3) 0.042(3) 0.013(2) 0.004(2) -0.007(2)
C17 0.058(3) 0.046(3) 0.040(3) 0.012(2) 0.004(3) 0.004(3)
C18 0.041(3) 0.080(4) 0.034(3) -0.004(3) 0.016(2) 0.003(3)
C19 0.072(5) 0.041(3) 0.091(5) 0.007(3) 0.011(4) -0.022(3)
C20 0.133(10) 0.149(10) 0.104(8) 0.047(7) 0.003(7) -0.093(9)
C21 0.057(4) 0.163(9) 0.061(4) 0.027(5) 0.028(4) -0.035(5)
Br2 0.0504(3) 0.0479(3) 0.0641(4) 0.0051(3) 0.0345(3) 0.0026(3)
O2A 0.0389(18) 0.0374(18) 0.0390(18) 0.0034(14) 0.0171(15) -0.0031(15)
C24 0.025(2) 0.034(2) 0.032(2) 0.0071(18) 0.0037(17) 0.0007(17)
C25 0.034(2) 0.043(3) 0.026(2) -0.0004(19) 0.0071(18) 0.001(2)
C26 0.032(2) 0.032(2) 0.036(2) 0.0076(19) 0.0072(19) -0.0036(19)
O3 0.059(2) 0.038(2) 0.055(2) -0.0044(17) 0.026(2) -0.0050(18)
C28 0.033(2) 0.030(2) 0.036(2) 0.0063(19) 0.0054(19) -0.0049(19)
C29 0.031(2) 0.040(3) 0.037(2) 0.011(2) 0.0116(19) 0.004(2)
C30 0.031(2) 0.039(3) 0.029(2) 0.0043(19) 0.0085(18) -0.0046(19)
C31 0.035(3) 0.031(2) 0.046(3) 0.004(2) 0.012(2) 0.0009(19)
O1 0.082(3) 0.056(3) 0.070(3) -0.030(2) 0.036(3) -0.015(2)
C33 0.035(3) 0.032(3) 0.058(3) 0.010(2) 0.020(2) 0.001(2)
C34 0.040(3) 0.034(2) 0.033(2) 0.0075(19) 0.008(2) 0.004(2)
C35 0.031(2) 0.040(3) 0.042(3) 0.004(2) 0.013(2) 0.001(2)
C36 0.040(3) 0.046(3) 0.054(3) -0.005(3) 0.006(2) -0.003(2)
C37 0.048(3) 0.038(3) 0.058(3) 0.000(2) 0.026(3) -0.005(2)
C38 0.038(3) 0.051(3) 0.048(3) 0.019(2) 0.015(2) -0.001(2)
C39 0.035(3) 0.042(3) 0.048(3) 0.015(2) 0.011(2) 0.002(2)
C40 0.041(3) 0.060(3) 0.029(2) -0.006(2) 0.002(2) 0.006(2)
C47 0.101(6) 0.095(6) 0.069(5) 0.042(5) 0.024(5) 0.034(5)
C48 0.086(5) 0.043(4) 0.105(6) 0.027(4) 0.046(5) 0.019(3)
C45 0.046(3) 0.076(4) 0.065(4) -0.004(3) 0.021(3) 0.027(3)
C46 0.061(4) 0.116(7) 0.048(4) 0.036(4) -0.017(3) -0.023(4)

loop_
_atom_type_symbol
_atom_type_description
_atom_type_scat_dispersion_real
_atom_type_scat_dispersion_imag
_atom_type_scat_source
C C 0.0033 0.0016 'International Tables Vol C Tables 4.2.6.8 and 6.1.1.4'
H H 0.0000 0.0000 'International Tables Vol C Tables 4.2.6.8 and 6.1.1.4'
O O 0.0106 0.0060 'International Tables Vol C Tables 4.2.6.8 and 6.1.1.4'
Br Br -0.2901 2.4595 'International Tables Vol C Tables 4.2.6.8 and 6.1.1.4'

loop_
_geom_angle_atom_site_label_1
_geom_angle_atom_site_label_2
_geom_angle_atom_site_label_3
_geom_angle
C12 O1A C10 117.3(4)
C14 C3 C10 112.2(4)
C14 C3 C18 119.2(4)
C10 C3 C18 115.4(4)
C14 C3 C15 111.5(4)
C10 C3 C15 104.4(4)
C18 C3 C15 90.8(4)
C13 C4 C11 122.0(4)
C13 C4 Br1 118.9(4)
C11 C4 Br1 119.1(3)
C13 C6 C7 120.2(4)
C6 C7 C8 120.0(4)
C6 C7 C12 121.3(4)
C8 C7 C12 118.6(4)
C11 C8 C7 120.0(4)
O1A C10 C16 105.3(4)
O1A C10 C3 115.6(4)
C16 C10 C3 106.6(4)
C8 C11 C4 118.7(4)
O4 C12 O1A 124.8(4)
O4 C12 C7 125.0(4)
O1A C12 C7 110.1(4)
C4 C13 C6 119.0(4)
O5 C14 C19 121.3(6)
O5 C14 C3 119.0(5)
C19 C14 C3 119.6(5)
C17 C15 C45 117.1(5)
C17 C15 C3 107.1(4)
C45 C15 C3 88.3(4)
C10 C16 C17 102.3(4)
C15 C17 C16 103.6(4)
C21 C18 C45 117.5(6)
C21 C18 C3 114.7(6)
C45 C18 C3 88.2(4)
C20 C19 C14 112.3(7)
C19 C20 C21 114.5(8)
C20 C21 C18 115.0(6)
C28 O2A C30 116.5(4)
C26 C24 C31 120.6(4)
C26 C24 C28 120.8(4)
C31 C24 C28 118.6(4)
C37 C25 C30 113.1(4)
C37 C25 C35 114.2(4)
C30 C25 C35 104.3(4)
C37 C25 C40 118.5(4)
C30 C25 C40 115.0(4)
C35 C25 C40 88.4(4)
C34 C26 C24 120.1(4)
O3 C28 O2A 125.4(5)
O3 C28 C24 124.8(4)
O2A C28 C24 109.7(4)
C33 C29 C34 122.5(5)
C33 C29 Br2 120.0(4)
C34 C29 Br2 117.5(4)
O2A C30 C25 115.5(4)
O2A C30 C39 106.0(4)
C25 C30 C39 106.4(4)
C24 C31 C33 119.7(5)
C29 C33 C31 118.7(5)
C26 C34 C29 118.4(5)
C36 C35 C38 116.6(5)
C36 C35 C25 90.2(4)
C38 C35 C25 106.8(4)
C35 C36 C40 91.3(4)
O1 C37 C48 122.3(6)
O1 C37 C25 118.9(5)
C48 C37 C25 118.8(5)
C39 C38 C35 104.0(4)
C38 C39 C30 102.4(4)
C36 C40 C46 115.5(5)
C36 C40 C25 90.1(4)
C46 C40 C25 114.1(5)
C46 C47 C48 112.2(7)
C47 C48 C37 114.8(6)
C15 C45 C18 92.3(4)
C47 C46 C40 111.2(5)

loop_
_geom_bond_atom_site_label_1
_geom_bond_atom_site_label_2
_geom_bond_distance
Br1 C4 1.901(4)
O1A C12 1.334(6)
O1A C10 1.454(5)
C3 C14 1.520(7)
C3 C10 1.534(6)
C3 C18 1.550(7)
C3 C15 1.557(6)
C4 C13 1.366(6)
C4 C11 1.399(7)
O4 C12 1.192(6)
C6 C13 1.388(7)
C6 C7 1.388(7)
C7 C8 1.396(6)
C7 C12 1.498(6)
C8 C11 1.379(7)
O5 C14 1.218(7)
C10 C16 1.530(7)
C14 C19 1.469(8)
C15 C17 1.525(8)
C15 C45 1.529(8)
C16 C17 1.542(7)
C18 C21 1.520(10)
C18 C45 1.539(9)
C19 C20 1.449(14)
C20 C21 1.495(14)
Br2 C29 1.903(5)
O2A C28 1.345(6)
O2A C30 1.446(5)
C24 C26 1.387(7)
C24 C31 1.390(6)
C24 C28 1.510(7)
C25 C37 1.507(7)
C25 C30 1.531(6)
C25 C35 1.562(7)
C25 C40 1.566(7)
C26 C34 1.384(7)
O3 C28 1.192(6)
C29 C33 1.376(7)
C29 C34 1.385(7)
C30 C39 1.529(7)
C31 C33 1.389(7)
O1 C37 1.227(7)
C35 C36 1.525(7)
C35 C38 1.532(7)
C36 C40 1.525(8)
C37 C48 1.497(9)
C38 C39 1.529(7)
C40 C46 1.529(9)
C47 C46 1.480(12)
C47 C48 1.483(12)

loop_
_geom_torsion_atom_site_label_1
_geom_torsion_atom_site_label_2
_geom_torsion_atom_site_label_3
_geom_torsion_atom_site_label_4
_geom_torsion
C13 C6 C7 C8 -0.2(7)
C13 C6 C7 C12 177.6(4)
C6 C7 C8 C11 0.5(7)
C12 C7 C8 C11 -177.4(4)
C12 O1A C10 C16 173.9(4)
C12 O1A C10 C3 -68.7(5)
C14 C3 C10 O1A 103.4(5)
C18 C3 C10 O1A -37.6(6)
C15 C3 C10 O1A -135.6(4)
C14 C3 C10 C16 -139.9(4)
C18 C3 C10 C16 79.1(5)
C15 C3 C10 C16 -18.9(5)
C7 C8 C11 C4 0.0(7)
C13 C4 C11 C8 -0.8(7)
Br1 C4 C11 C8 178.7(4)
C10 O1A C12 O4 6.8(7)
C10 O1A C12 C7 -172.8(4)
C6 C7 C12 O4 161.6(5)
C8 C7 C12 O4 -20.6(7)
C6 C7 C12 O1A -18.8(6)
C8 C7 C12 O1A 159.0(4)
C11 C4 C13 C6 1.0(7)
Br1 C4 C13 C6 -178.5(3)
C7 C6 C13 C4 -0.5(7)
C10 C3 C14 O5 47.3(6)
C18 C3 C14 O5 -173.3(5)
C15 C3 C14 O5 -69.6(6)
C10 C3 C14 C19 -136.6(5)
C18 C3 C14 C19 2.8(7)
C15 C3 C14 C19 106.6(6)
C14 C3 C15 C17 115.4(5)
C10 C3 C15 C17 -6.1(5)
C18 C3 C15 C17 -122.6(5)
C14 C3 C15 C45 -126.7(5)
C10 C3 C15 C45 111.8(4)
C18 C3 C15 C45 -4.7(5)
O1A C10 C16 C17 159.7(4)
C3 C10 C16 C17 36.3(5)
C45 C15 C17 C16 -68.6(6)
C3 C15 C17 C16 28.3(6)
C10 C16 C17 C15 -39.4(6)
C14 C3 C18 C21 0.5(7)
C10 C3 C18 C21 138.7(5)
C15 C3 C18 C21 -114.8(6)
C14 C3 C18 C45 120.1(5)
C10 C3 C18 C45 -101.7(5)
C15 C3 C18 C45 4.7(4)
O5 C14 C19 C20 145.6(7)
C3 C14 C19 C20 -30.5(9)
C14 C19 C20 C21 56.5(10)
C19 C20 C21 C18 -54.1(12)
C45 C18 C21 C20 -77.8(10)
C3 C18 C21 C20 23.6(11)
C31 C24 C26 C34 0.9(7)
C28 C24 C26 C34 -177.4(4)
C30 O2A C28 O3 -7.2(7)
C30 O2A C28 C24 170.5(4)
C26 C24 C28 O3 -162.7(5)
C31 C24 C28 O3 19.0(7)
C26 C24 C28 O2A 19.5(6)
C31 C24 C28 O2A -158.8(4)
C28 O2A C30 C25 78.9(5)
C28 O2A C30 C39 -163.5(4)
C37 C25 C30 O2A -96.7(5)
C35 C25 C30 O2A 138.6(4)
C40 C25 C30 O2A 43.7(6)
C37 C25 C30 C39 146.0(4)
C35 C25 C30 C39 21.3(5)
C40 C25 C30 C39 -73.7(5)
C26 C24 C31 C33 -1.2(7)
C28 C24 C31 C33 177.1(4)
C34 C29 C33 C31 1.7(8)
Br2 C29 C33 C31 -178.8(4)
C24 C31 C33 C29 0.0(7)
C24 C26 C34 C29 0.7(7)
C33 C29 C34 C26 -2.0(7)
Br2 C29 C34 C26 178.5(3)
C37 C25 C35 C36 121.4(5)
C30 C25 C35 C36 -114.6(4)
C40 C25 C35 C36 0.7(4)
C37 C25 C35 C38 -120.6(5)
C30 C25 C35 C38 3.3(5)
C40 C25 C35 C38 118.7(4)
C38 C35 C36 C40 -109.7(5)
C25 C35 C36 C40 -0.8(4)
C30 C25 C37 O1 -57.5(6)
C35 C25 C37 O1 61.6(7)
C40 C25 C37 O1 163.7(5)
C30 C25 C37 C48 123.8(6)
C35 C25 C37 C48 -117.2(6)
C40 C25 C37 C48 -15.1(7)
C36 C35 C38 C39 72.5(6)
C25 C35 C38 C39 -26.5(6)
C35 C38 C39 C30 39.1(5)
O2A C30 C39 C38 -161.3(4)
C25 C30 C39 C38 -37.8(5)
C35 C36 C40 C46 -116.2(6)
C35 C36 C40 C25 0.8(4)
C37 C25 C40 C36 -117.6(5)
C30 C25 C40 C36 104.3(5)
C35 C25 C40 C36 -0.7(4)
C37 C25 C40 C46 0.5(7)
C30 C25 C40 C46 -137.6(5)
C35 C25 C40 C46 117.4(5)
C46 C47 C48 C37 50.1(9)
O1 C37 C48 C47 171.6(7)
C25 C37 C48 C47 -9.7(9)
C17 C15 C45 C18 113.1(5)
C3 C15 C45 C18 4.8(5)
C21 C18 C45 C15 112.2(6)
C3 C18 C45 C15 -4.8(5)
C48 C47 C46 C40 -64.8(9)
C36 C40 C46 C47 140.3(6)
C25 C40 C46 C47 37.9(9)
